data_4311813
loop_
_publ_author_name
'Javier A. Cabeza'
'Ignacio del R\'io'
'Pablo Garc\'ia-\'Alvarez'
'Daniel Miguel'
'V\'ictor Riera'

_publ_contact_author_address
;
      Departamento de Qu\'imica Org\'anica e Inorg\'anica 
      Facultad de Qu\'imica 
      Universidad de Oviedo 
      33071 Oviedo 
      Spain 
;
_publ_contact_author_email jac@fq.uniovi.es
_publ_contact_author_fax '+34 985 103446'
_publ_contact_author_name 'Javier A. Cabeza'
_publ_contact_author_phone '+34 985 103501'
_publ_section_title
;
 Hexaruthenium Carbonyl Cluster Complexes with Basal Edge-Bridged Square
 Pyramidal Metallic Skeleton: Efficient Synthesis of 2-Imidopyridine
 Derivatives and Determination of Their Reactive Sites in Carbonyl
 Substitution Reactions
;
_journal_name_full 'Inorganic Chemistry'
_journal_page_first 5450
_journal_page_last 5458
_journal_paper_doi 10.1021/ic0492789
_journal_volume 43
_journal_year 2004
_chemical_compound_source
;
Synthesis. Crystallization from a 
dichloromethane/hexanes solution 
at room temperature by slow liquid-liquid difussion.
;
_chemical_formula_moiety 'C39 H23 N2 O15 P Ru6, 2(O)'
_chemical_formula_sum 'C39 H23 N2 O17 P Ru6'
_chemical_formula_weight 1428.98
_chemical_name_systematic
;
 ?
;
_space_group_IT_number 14
_symmetry_cell_setting monoclinic
_symmetry_space_group_name_Hall '-P 2yn'
_symmetry_space_group_name_H-M 'P 1 21/n 1'
_atom_sites_solution_hydrogens geom
_atom_sites_solution_primary direct
_atom_sites_solution_secondary difmap
_audit_creation_method SHELXL-97
_cell_angle_alpha 90.00
_cell_angle_beta 104.417(6)
_cell_angle_gamma 90.00
_cell_formula_units_Z 4
_cell_length_a 18.4425(18)
_cell_length_b 13.3512(13)
_cell_length_c 19.6015(19)
_cell_measurement_temperature 293(2)
_cell_volume 4674.5(8)
_computing_cell_refinement 'HKL Scalepack (Otwinowski & Minor 1997)'
_computing_data_collection 'Collect (Nonius BV, 1997-2000)'
_computing_data_reduction 'HKL Denzo and Scalepack (Otwinowski & Minor 1997)'
_computing_molecular_graphics 'EUCLID (Spek, 1982)'
_computing_publication_material 'SHELXL-97 (Sheldrick, 1997)'
_computing_structure_refinement 'SHELXL-97 (Sheldrick, 1997)'
_computing_structure_solution 'DIRDIF-96 (Beurskens et al., 1996)'
_diffrn_ambient_temperature 293(2)
_diffrn_detector_area_resol_mean 9
_diffrn_measured_fraction_theta_full 0.894
_diffrn_measured_fraction_theta_max 0.894
_diffrn_measurement_device '95mm CCD camera on \k-goniostat'
_diffrn_measurement_device_type KappaCCD
_diffrn_measurement_method CCD
_diffrn_radiation_monochromator 'horizontally mounted graphite crystal'
_diffrn_radiation_source 'fine-focus sealed tube'
_diffrn_radiation_type CuK\a
_diffrn_radiation_wavelength 1.54180
_diffrn_reflns_av_R_equivalents 0.065
_diffrn_reflns_av_sigmaI/netI 0.2872
_diffrn_reflns_limit_h_max 21
_diffrn_reflns_limit_h_min -20
_diffrn_reflns_limit_k_max 14
_diffrn_reflns_limit_k_min -16
_diffrn_reflns_limit_l_max 23
_diffrn_reflns_limit_l_min -23
_diffrn_reflns_number 33036
_diffrn_reflns_theta_full 68.18
_diffrn_reflns_theta_max 68.18
_diffrn_reflns_theta_min 2.94
_exptl_absorpt_coefficient_mu 16.251
_exptl_absorpt_correction_T_max 0.665
_exptl_absorpt_correction_T_min 0.435
_exptl_absorpt_correction_type refdelf
_exptl_absorpt_process_details
;
Parkin S,Moezzi B & Hope H, (1995) J. Appl. Cryst. 28, 53-56
Cubic fit to sin(theta)/lambda - 24 parameters
;
_exptl_crystal_colour brown
_exptl_crystal_density_diffrn 2.031
_exptl_crystal_density_method 'not measured'
_exptl_crystal_description needles
_exptl_crystal_F_000 2744
_exptl_crystal_size_max 0.225
_exptl_crystal_size_mid 0.050
_exptl_crystal_size_min 0.025
_refine_diff_density_max 1.764
_refine_diff_density_min -0.820
_refine_diff_density_rms 0.165
_refine_ls_extinction_method none
_refine_ls_goodness_of_fit_ref 0.860
_refine_ls_hydrogen_treatment mixed
_refine_ls_matrix_type full
_refine_ls_number_parameters 589
_refine_ls_number_reflns 7648
_refine_ls_number_restraints 0
_refine_ls_restrained_S_all 0.860
_refine_ls_R_factor_all 0.1669
_refine_ls_R_factor_gt 0.0644
_refine_ls_shift/su_max 0.000
_refine_ls_shift/su_mean 0.000
_refine_ls_structure_factor_coef Fsqd
_refine_ls_weighting_details 'calc w=1/[\s^2^(Fo^2^)+(0.0000P)^2^+0.0000P] where P=(Fo^2^+2Fc^2^)/3'
_refine_ls_weighting_scheme calc
_refine_ls_wR_factor_gt 0.1237
_refine_ls_wR_factor_ref 0.1556
_reflns_number_gt 3620
_reflns_number_total 7648
_reflns_threshold_expression >2sigma(I)
_cod_data_source_file ic0492789si20040603_085619_2.cif
_cod_data_source_block 3_(pg21f2)
_cod_original_sg_symbol_H-M 'P 21/n'
_cod_database_code 4311813

loop_
_symmetry_equiv_pos_as_xyz
'x, y, z'
'-x+1/2, y+1/2, -z+1/2'
'-x, -y, -z'
'x-1/2, -y-1/2, z-1/2'

loop_
_atom_site_label
_atom_site_type_symbol
_atom_site_fract_x
_atom_site_fract_y
_atom_site_fract_z
_atom_site_U_iso_or_equiv
_atom_site_adp_type
_atom_site_occupancy
_atom_site_symmetry_multiplicity
_atom_site_calc_flag
_atom_site_refinement_flags
_atom_site_disorder_assembly
_atom_site_disorder_group
C1 C -0.0280(8) 0.2782(8) 0.1098(6) 0.041(3) Uani 1 1 d . . .
C2 C -0.0607(9) 0.3222(11) 0.0451(7) 0.064(4) Uani 1 1 d . . .
H2 H -0.0323 0.3281 0.0121 0.076 Uiso 1 1 calc R . .
C3 C -0.1338(9) 0.3577(12) 0.0276(9) 0.083(5) Uani 1 1 d . . .
H3 H -0.1556 0.3851 -0.0163 0.099 Uiso 1 1 calc R . .
C4 C -0.1730(9) 0.3492(12) 0.0812(10) 0.089(6) Uani 1 1 d . . .
H4 H -0.2211 0.3752 0.0738 0.107 Uiso 1 1 calc R . .
C5 C -0.1405(10) 0.3034(12) 0.1434(8) 0.075(5) Uani 1 1 d . . .
C6 C -0.1863(9) 0.3093(11) 0.1975(8) 0.091(6) Uani 1 1 d . . .
H6A H -0.2384 0.3007 0.1746 0.136 Uiso 1 1 calc R . .
H6B H -0.1790 0.3735 0.2203 0.136 Uiso 1 1 calc R . .
H6C H -0.1707 0.2574 0.2319 0.136 Uiso 1 1 calc R . .
C21 C -0.1340(8) 0.0353(13) 0.3384(7) 0.065(4) Uani 1 1 d . . .
C22 C -0.1651(8) 0.1185(13) 0.3653(8) 0.075(5) Uani 1 1 d . . .
H22 H -0.1764 0.1767 0.3387 0.091 Uiso 1 1 calc R . .
C23 C -0.1791(10) 0.1124(16) 0.4331(9) 0.103(7) Uani 1 1 d . . .
H23 H -0.2045 0.1640 0.4492 0.124 Uiso 1 1 calc R . .
C24 C -0.1550(10) 0.0296(16) 0.4757(9) 0.092(6) Uani 1 1 d . . .
H24 H -0.1582 0.0288 0.5223 0.110 Uiso 1 1 calc R . .
C25 C -0.1274(10) -0.0481(16) 0.4486(9) 0.107(7) Uani 1 1 d . . .
H25 H -0.1163 -0.1067 0.4748 0.128 Uiso 1 1 calc R . .
C26 C -0.1151(9) -0.0437(13) 0.3844(9) 0.089(6) Uani 1 1 d . . .
H26 H -0.0920 -0.0985 0.3695 0.107 Uiso 1 1 calc R . .
C31 C -0.2118(8) 0.0630(11) 0.1943(7) 0.063(4) Uani 1 1 d . . .
C32 C -0.2202(9) 0.0875(14) 0.1224(8) 0.089(6) Uani 1 1 d . . .
H32 H -0.1784 0.0917 0.1040 0.107 Uiso 1 1 calc R . .
C33 C -0.2917(12) 0.1053(15) 0.0793(10) 0.104(6) Uani 1 1 d . . .
H33 H -0.2958 0.1321 0.0347 0.125 Uiso 1 1 calc R . .
C34 C -0.3561(11) 0.0852(18) 0.0998(13) 0.131(9) Uani 1 1 d . . .
H34 H -0.4024 0.0889 0.0674 0.158 Uiso 1 1 calc R . .
C35 C -0.3515(11) 0.0594(18) 0.1685(14) 0.137(9) Uani 1 1 d . . .
H35 H -0.3950 0.0486 0.1835 0.164 Uiso 1 1 calc R . .
C36 C -0.2817(12) 0.0493(13) 0.2160(10) 0.099(6) Uani 1 1 d . . .
H36 H -0.2794 0.0336 0.2627 0.119 Uiso 1 1 calc R . .
C41 C -0.0981(10) -0.0866(12) 0.2345(8) 0.065(4) Uani 1 1 d . . .
C42 C -0.1530(11) -0.1474(14) 0.1900(9) 0.089(6) Uani 1 1 d . . .
H42 H -0.1998 -0.1211 0.1683 0.106 Uiso 1 1 calc R . .
C43 C -0.1362(13) -0.2482(14) 0.1788(9) 0.093(6) Uani 1 1 d . . .
H43 H -0.1722 -0.2883 0.1498 0.111 Uiso 1 1 calc R . .
C44 C -0.0662(13) -0.2886(16) 0.2106(11) 0.103(6) Uani 1 1 d . . .
H44 H -0.0548 -0.3550 0.2035 0.123 Uiso 1 1 calc R . .
C45 C -0.0157(10) -0.2274(13) 0.2521(10) 0.076(5) Uani 1 1 d . . .
H45 H 0.0311 -0.2531 0.2740 0.091 Uiso 1 1 calc R . .
C46 C -0.0302(9) -0.1303(13) 0.2631(8) 0.070(5) Uani 1 1 d . . .
H46 H 0.0075 -0.0915 0.2913 0.084 Uiso 1 1 calc R . .
C101 C -0.0208(9) 0.0436(11) 0.1318(8) 0.059(4) Uani 1 1 d . . .
C102 C 0.1098(7) -0.0163(11) 0.2106(7) 0.054(4) Uani 1 1 d . . .
C200 C 0.0979(8) 0.0441(13) 0.0726(7) 0.063(4) Uani 1 1 d . . .
C201 C 0.0487(10) 0.3934(12) 0.2539(7) 0.069(5) Uani 1 1 d . . .
C202 C 0.1448(8) 0.2773(11) 0.3355(8) 0.064(4) Uani 1 1 d . . .
C301 C -0.0439(10) 0.2484(12) 0.3129(8) 0.075(5) Uani 1 1 d . . .
C302 C 0.0416(8) 0.0977(11) 0.3196(7) 0.054(4) Uani 1 1 d . . .
C400 C 0.1368(7) 0.3479(11) 0.0271(7) 0.058(4) Uani 1 1 d . . .
C401 C 0.0364(8) 0.1935(10) -0.0312(7) 0.052(4) Uani 1 1 d . . .
C402 C 0.1849(8) 0.1559(10) 0.0123(7) 0.054(4) Uani 1 1 d . . .
C501 C 0.0624(9) 0.4832(12) 0.1068(9) 0.071(5) Uani 1 1 d . . .
C502 C 0.2078(9) 0.4714(12) 0.1394(7) 0.056(4) Uani 1 1 d . . .
C601 C 0.2548(8) 0.0749(13) 0.1694(8) 0.066(4) Uani 1 1 d . . .
C602 C 0.2847(7) 0.2642(12) 0.1414(7) 0.062(4) Uani 1 1 d . . .
C603 C 0.2897(8) 0.2117(11) 0.2789(8) 0.065(4) Uani 1 1 d . . .
N1 N 0.0480(5) 0.2530(8) 0.1329(5) 0.043(3) Uani 1 1 d . . .
N2 N -0.0714(6) 0.2621(9) 0.1577(5) 0.058(3) Uani 1 1 d . . .
O70 O -0.0203(5) 0.2546(9) 0.5379(5) 0.091(3) Uani 1 1 d . . .
O80 O 0.0680(5) 0.5619(9) 0.4206(5) 0.099(4) Uani 1 1 d . . .
O101 O -0.0740(6) 0.0034(8) 0.1015(5) 0.071(3) Uani 1 1 d . . .
O102 O 0.1338(6) -0.0907(8) 0.2387(5) 0.079(3) Uani 1 1 d . . .
O200 O 0.0987(7) -0.0319(8) 0.0480(5) 0.086(4) Uani 1 1 d . . .
O201 O 0.0174(7) 0.4651(9) 0.2622(6) 0.105(4) Uani 1 1 d . . .
O202 O 0.1760(7) 0.2774(9) 0.3980(5) 0.110(4) Uani 1 1 d . . .
O301 O -0.0515(7) 0.3004(9) 0.3569(6) 0.108(4) Uani 1 1 d . . .
O302 O 0.0804(6) 0.0589(8) 0.3669(5) 0.083(3) Uani 1 1 d . . .
O400 O 0.1494(6) 0.3867(7) -0.0204(5) 0.076(3) Uani 1 1 d . . .
O401 O -0.0037(6) 0.1902(8) -0.0855(5) 0.078(3) Uani 1 1 d . . .
O402 O 0.2306(6) 0.1341(8) -0.0139(5) 0.084(3) Uani 1 1 d . . .
O501 O 0.0217(7) 0.5502(9) 0.0955(6) 0.095(4) Uani 1 1 d . . .
O502 O 0.2542(6) 0.5268(8) 0.1448(6) 0.077(3) Uani 1 1 d . . .
O601 O 0.2733(7) -0.0018(8) 0.1567(7) 0.104(4) Uani 1 1 d . . .
O602 O 0.3246(6) 0.3011(8) 0.1125(5) 0.084(3) Uani 1 1 d . . .
O603 O 0.3332(7) 0.2175(9) 0.3321(6) 0.106(4) Uani 1 1 d . . .
P1 P -0.1207(2) 0.0450(3) 0.25053(19) 0.0614(11) Uani 1 1 d . . .
Ru1 Ru 0.07432(6) 0.10201(8) 0.16556(5) 0.0495(3) Uani 1 1 d . . .
Ru2 Ru 0.09944(6) 0.27748(9) 0.24225(5) 0.0542(3) Uani 1 1 d . . .
Ru3 Ru -0.02144(6) 0.16541(9) 0.24787(5) 0.0550(4) Uani 1 1 d . . .
Ru4 Ru 0.11280(6) 0.19689(8) 0.05508(5) 0.0506(3) Uani 1 1 d . . .
Ru5 Ru 0.12845(6) 0.37510(8) 0.12643(5) 0.0525(3) Uani 1 1 d . . .
Ru6 Ru 0.22158(6) 0.20308(9) 0.18827(5) 0.0548(3) Uani 1 1 d . . .
H100 H 0.185(6) 0.341(7) 0.214(5) 0.050 Uiso 1 1 d . . .
H200 H 0.1560 0.1619 0.2321 0.050 Uiso 1 1 d . . .

loop_
_atom_site_aniso_label
_atom_site_aniso_U_11
_atom_site_aniso_U_22
_atom_site_aniso_U_33
_atom_site_aniso_U_23
_atom_site_aniso_U_13
_atom_site_aniso_U_12
C1 0.067(11) 0.016(7) 0.041(7) -0.007(6) 0.016(7) -0.014(7)
C2 0.065(12) 0.063(11) 0.068(10) 0.003(8) 0.026(9) -0.022(9)
C3 0.055(12) 0.098(14) 0.095(12) 0.041(11) 0.019(10) 0.010(11)
C4 0.055(11) 0.084(14) 0.137(16) 0.031(12) 0.038(12) 0.021(10)
C5 0.083(13) 0.064(12) 0.079(11) 0.035(9) 0.022(10) 0.010(10)
C6 0.093(13) 0.089(14) 0.109(13) 0.001(11) 0.061(11) 0.024(11)
C21 0.042(9) 0.093(13) 0.059(9) -0.010(9) 0.013(8) -0.006(10)
C22 0.058(11) 0.084(13) 0.088(11) 0.004(10) 0.026(9) 0.003(10)
C23 0.114(16) 0.134(19) 0.077(12) -0.009(12) 0.054(12) 0.009(14)
C24 0.081(14) 0.127(19) 0.068(11) 0.031(12) 0.020(11) -0.004(13)
C25 0.103(15) 0.16(2) 0.061(11) -0.001(12) 0.026(11) 0.046(15)
C26 0.099(14) 0.096(15) 0.083(12) 0.017(11) 0.042(11) 0.025(12)
C31 0.060(10) 0.061(11) 0.063(9) -0.005(8) 0.008(8) -0.002(9)
C32 0.050(12) 0.136(18) 0.078(11) 0.024(11) 0.011(10) 0.009(11)
C33 0.077(15) 0.125(18) 0.110(15) 0.028(13) 0.021(13) 0.023(14)
C34 0.044(13) 0.19(3) 0.129(19) -0.034(19) -0.038(14) 0.001(15)
C35 0.058(15) 0.20(3) 0.14(2) -0.01(2) -0.010(15) 0.027(16)
C36 0.118(17) 0.103(16) 0.089(13) -0.008(11) 0.047(14) -0.029(14)
C41 0.053(11) 0.080(13) 0.076(10) -0.010(10) 0.039(9) -0.006(11)
C42 0.089(14) 0.092(15) 0.090(12) -0.003(11) 0.032(11) -0.044(13)
C43 0.113(18) 0.063(14) 0.105(14) -0.020(11) 0.033(13) -0.033(14)
C44 0.090(16) 0.096(18) 0.131(17) -0.009(14) 0.046(14) 0.004(16)
C45 0.074(13) 0.050(12) 0.112(14) 0.015(10) 0.039(12) -0.001(11)
C46 0.051(12) 0.079(14) 0.079(11) 0.010(10) 0.015(9) -0.007(11)
C101 0.073(13) 0.048(10) 0.069(10) 0.008(8) 0.041(10) 0.015(9)
C102 0.034(9) 0.051(10) 0.072(10) -0.003(8) 0.003(8) 0.002(8)
C200 0.057(10) 0.084(13) 0.057(9) 0.015(9) 0.031(8) -0.004(10)
C201 0.108(14) 0.060(11) 0.047(8) 0.002(8) 0.035(9) 0.005(11)
C202 0.056(10) 0.062(11) 0.062(9) -0.004(8) -0.011(8) -0.012(9)
C301 0.113(14) 0.060(11) 0.064(10) -0.009(9) 0.044(10) -0.006(11)
C302 0.055(10) 0.064(11) 0.038(7) 0.013(7) 0.000(7) -0.010(9)
C400 0.039(9) 0.073(12) 0.064(9) -0.009(8) 0.015(8) -0.006(8)
C401 0.057(10) 0.049(9) 0.051(8) 0.000(7) 0.017(8) -0.001(8)
C402 0.032(9) 0.063(10) 0.071(9) -0.014(8) 0.021(8) -0.003(8)
C501 0.066(12) 0.051(11) 0.103(12) -0.012(10) 0.034(10) -0.006(10)
C502 0.050(11) 0.064(11) 0.050(8) 0.006(8) 0.002(8) 0.021(9)
C601 0.045(10) 0.077(13) 0.073(10) -0.004(10) 0.007(8) 0.013(10)
C602 0.026(8) 0.094(13) 0.066(9) 0.007(9) 0.012(7) 0.005(9)
C603 0.054(10) 0.071(12) 0.058(9) 0.015(9) -0.007(8) -0.004(9)
N1 0.020(6) 0.050(7) 0.054(6) 0.011(5) 0.001(5) 0.007(6)
N2 0.042(7) 0.069(9) 0.063(7) 0.010(6) 0.009(6) 0.017(7)
O70 0.054(7) 0.111(10) 0.087(7) -0.005(7) -0.023(6) -0.024(7)
O80 0.055(7) 0.169(12) 0.067(6) -0.046(7) 0.001(5) 0.011(8)
O101 0.063(8) 0.074(9) 0.080(7) -0.011(6) 0.025(6) -0.021(7)
O102 0.095(9) 0.059(7) 0.074(7) 0.008(6) 0.006(6) 0.015(7)
O200 0.148(11) 0.047(7) 0.078(7) -0.009(6) 0.057(7) 0.009(8)
O201 0.134(12) 0.089(10) 0.101(9) 0.000(8) 0.050(8) 0.024(9)
O202 0.140(11) 0.120(11) 0.055(7) -0.004(7) -0.004(7) -0.026(9)
O301 0.140(11) 0.099(10) 0.103(9) -0.040(8) 0.067(9) -0.017(9)
O302 0.081(8) 0.099(9) 0.065(7) 0.025(7) 0.013(6) 0.004(7)
O400 0.109(9) 0.063(7) 0.067(6) 0.004(6) 0.045(6) -0.017(7)
O401 0.064(7) 0.108(10) 0.049(6) 0.005(6) -0.011(6) -0.002(7)
O402 0.078(8) 0.094(9) 0.083(7) -0.007(6) 0.025(7) 0.015(7)
O501 0.096(9) 0.077(9) 0.120(9) 0.021(8) 0.042(8) 0.036(8)
O502 0.045(7) 0.070(8) 0.107(8) -0.001(7) 0.000(6) -0.026(6)
O601 0.110(10) 0.052(8) 0.157(12) -0.016(8) 0.044(9) 0.008(8)
O602 0.080(8) 0.093(9) 0.085(7) 0.006(7) 0.033(7) 0.013(7)
O603 0.089(9) 0.121(11) 0.082(8) 0.018(8) -0.031(7) -0.040(8)
P1 0.067(3) 0.061(3) 0.059(2) 0.003(2) 0.020(2) 0.000(2)
Ru1 0.0482(7) 0.0507(7) 0.0498(6) 0.0013(5) 0.0127(5) 0.0001(6)
Ru2 0.0593(8) 0.0536(8) 0.0495(6) -0.0021(5) 0.0136(6) -0.0042(6)
Ru3 0.0551(8) 0.0607(8) 0.0517(6) 0.0021(6) 0.0180(6) 0.0015(7)
Ru4 0.0501(7) 0.0533(8) 0.0491(6) 0.0000(5) 0.0137(5) -0.0001(6)
Ru5 0.0533(8) 0.0489(7) 0.0553(6) 0.0026(5) 0.0137(6) -0.0009(6)
Ru6 0.0489(7) 0.0549(8) 0.0579(6) 0.0034(6) 0.0081(6) -0.0008(7)

loop_
_atom_type_symbol
_atom_type_description
_atom_type_scat_dispersion_real
_atom_type_scat_dispersion_imag
_atom_type_scat_source
C C 0.0181 0.0091 'International Tables Vol C Tables 4.2.6.8 and 6.1.1.4'
H H 0.0000 0.0000 'International Tables Vol C Tables 4.2.6.8 and 6.1.1.4'
N N 0.0311 0.0180 'International Tables Vol C Tables 4.2.6.8 and 6.1.1.4'
O O 0.0492 0.0322 'International Tables Vol C Tables 4.2.6.8 and 6.1.1.4'
P P 0.2955 0.4335 'International Tables Vol C Tables 4.2.6.8 and 6.1.1.4'
Ru Ru 0.0552 3.2960 'International Tables Vol C Tables 4.2.6.8 and 6.1.1.4'

loop_
_geom_angle_atom_site_label_1
_geom_angle_atom_site_label_2
_geom_angle_atom_site_label_3
_geom_angle
_geom_angle_site_symmetry_1
_geom_angle_site_symmetry_3
_geom_angle_publ_flag
C2 C1 N2 119.3(13) . . ?
C2 C1 N1 124.5(11) . . ?
N2 C1 N1 116.1(11) . . ?
C3 C2 C1 122.8(13) . . ?
C3 C2 H2 118.6 . . ?
C1 C2 H2 118.6 . . ?
C2 C3 C4 115.6(15) . . ?
C2 C3 H3 122.2 . . ?
C4 C3 H3 122.2 . . ?
C5 C4 C3 120.4(15) . . ?
C5 C4 H4 119.8 . . ?
C3 C4 H4 119.8 . . ?
N2 C5 C4 123.4(14) . . ?
N2 C5 C6 122.5(14) . . ?
C4 C5 C6 113.9(16) . . ?
C5 C6 H6A 109.5 . . ?
C5 C6 H6B 109.5 . . ?
H6A C6 H6B 109.5 . . ?
C5 C6 H6C 109.5 . . ?
H6A C6 H6C 109.5 . . ?
H6B C6 H6C 109.5 . . ?
C26 C21 C22 114.9(14) . . ?
C26 C21 P1 127.5(13) . . ?
C22 C21 P1 117.6(13) . . ?
C21 C22 C23 119.4(16) . . ?
C21 C22 H22 120.3 . . ?
C23 C22 H22 120.3 . . ?
C24 C23 C22 120.1(17) . . ?
C24 C23 H23 119.9 . . ?
C22 C23 H23 119.9 . . ?
C25 C24 C23 118.7(17) . . ?
C25 C24 H24 120.6 . . ?
C23 C24 H24 120.6 . . ?
C24 C25 C26 121.1(19) . . ?
C24 C25 H25 119.4 . . ?
C26 C25 H25 119.4 . . ?
C25 C26 C21 125.2(17) . . ?
C25 C26 H26 117.4 . . ?
C21 C26 H26 117.4 . . ?
C32 C31 C36 115.6(14) . . ?
C32 C31 P1 119.9(12) . . ?
C36 C31 P1 124.4(12) . . ?
C33 C32 C31 119.5(15) . . ?
C33 C32 H32 120.2 . . ?
C31 C32 H32 120.2 . . ?
C34 C33 C32 123.0(18) . . ?
C34 C33 H33 118.5 . . ?
C32 C33 H33 118.5 . . ?
C33 C34 C35 119.4(19) . . ?
C33 C34 H34 120.3 . . ?
C35 C34 H34 120.3 . . ?
C34 C35 C36 120(2) . . ?
C34 C35 H35 120.0 . . ?
C36 C35 H35 120.0 . . ?
C35 C36 C31 121.7(17) . . ?
C35 C36 H36 119.1 . . ?
C31 C36 H36 119.1 . . ?
C46 C41 C42 116.7(16) . . ?
C46 C41 P1 123.8(14) . . ?
C42 C41 P1 119.5(14) . . ?
C43 C42 C41 119.4(19) . . ?
C43 C42 H42 120.3 . . ?
C41 C42 H42 120.3 . . ?
C44 C43 C42 121(2) . . ?
C44 C43 H43 119.5 . . ?
C42 C43 H43 119.5 . . ?
C45 C44 C43 117(2) . . ?
C45 C44 H44 121.4 . . ?
C43 C44 H44 121.4 . . ?
C44 C45 C46 122.9(19) . . ?
C44 C45 H45 118.5 . . ?
C46 C45 H45 118.5 . . ?
C45 C46 C41 122.7(17) . . ?
C45 C46 H46 118.7 . . ?
C41 C46 H46 118.7 . . ?
O101 C101 Ru1 168.2(12) . . ?
O102 C102 Ru1 178.4(13) . . ?
O200 C200 Ru4 142.2(11) . . ?
O200 C200 Ru1 136.4(12) . . ?
Ru4 C200 Ru1 81.3(6) . . ?
O201 C201 Ru2 178.9(13) . . ?
O202 C202 Ru2 179.3(13) . . ?
O301 C301 Ru3 174.0(17) . . ?
O302 C302 Ru3 176.5(14) . . ?
O400 C400 Ru5 141.7(12) . . ?
O400 C400 Ru4 136.6(11) . . ?
Ru5 C400 Ru4 81.6(5) . . ?
O401 C401 Ru4 173.7(11) . . ?
O402 C402 Ru4 177.4(13) . . ?
O501 C501 Ru5 179.2(14) . . ?
O502 C502 Ru5 177.7(13) . . ?
O601 C601 Ru6 178.3(17) . . ?
O602 C602 Ru6 179.1(14) . . ?
O603 C603 Ru6 177.1(13) . . ?
C1 N1 Ru1 117.3(7) . . ?
C1 N1 Ru2 116.4(7) . . ?
Ru1 N1 Ru2 80.4(3) . . ?
C1 N1 Ru5 115.6(7) . . ?
Ru1 N1 Ru5 127.1(5) . . ?
Ru2 N1 Ru5 79.1(3) . . ?
C1 N1 Ru4 120.7(7) . . ?
Ru1 N1 Ru4 76.9(3) . . ?
Ru2 N1 Ru4 122.9(4) . . ?
Ru5 N1 Ru4 74.7(3) . . ?
C5 N2 C1 117.8(12) . . ?
C5 N2 Ru3 126.3(9) . . ?
C1 N2 Ru3 115.9(9) . . ?
C31 P1 C21 105.6(7) . . ?
C31 P1 C41 103.9(8) . . ?
C21 P1 C41 100.6(7) . . ?
C31 P1 Ru3 119.6(5) . . ?
C21 P1 Ru3 110.4(5) . . ?
C41 P1 Ru3 114.8(5) . . ?
C102 Ru1 C101 90.1(6) . . ?
C102 Ru1 C200 88.6(6) . . ?
C101 Ru1 C200 85.4(6) . . ?
C102 Ru1 N1 167.9(5) . . ?
C101 Ru1 N1 99.4(5) . . ?
C200 Ru1 N1 99.6(5) . . ?
C102 Ru1 Ru4 129.8(4) . . ?
C101 Ru1 Ru4 108.3(4) . . ?
C200 Ru1 Ru4 49.0(4) . . ?
N1 Ru1 Ru4 54.0(2) . . ?
C102 Ru1 Ru2 118.3(4) . . ?
C101 Ru1 Ru2 124.0(4) . . ?
C200 Ru1 Ru2 137.3(4) . . ?
N1 Ru1 Ru2 49.9(3) . . ?
Ru4 Ru1 Ru2 89.81(4) . . ?
C102 Ru1 Ru3 100.5(4) . . ?
C101 Ru1 Ru3 70.3(4) . . ?
C200 Ru1 Ru3 153.9(4) . . ?
N1 Ru1 Ru3 76.0(2) . . ?
Ru4 Ru1 Ru3 129.59(5) . . ?
Ru2 Ru1 Ru3 58.30(4) . . ?
C102 Ru1 Ru6 96.6(4) . . ?
C101 Ru1 Ru6 168.4(4) . . ?
C200 Ru1 Ru6 85.3(4) . . ?
N1 Ru1 Ru6 75.3(3) . . ?
Ru4 Ru1 Ru6 60.16(4) . . ?
Ru2 Ru1 Ru6 60.57(4) . . ?
Ru3 Ru1 Ru6 117.45(5) . . ?
C202 Ru2 C201 89.9(7) . . ?
C202 Ru2 N1 171.1(6) . . ?
C201 Ru2 N1 98.0(5) . . ?
C202 Ru2 Ru3 97.8(4) . . ?
C201 Ru2 Ru3 90.6(5) . . ?
N1 Ru2 Ru3 78.0(3) . . ?
C202 Ru2 Ru1 121.4(5) . . ?
C201 Ru2 Ru1 139.0(5) . . ?
N1 Ru2 Ru1 49.7(3) . . ?
Ru3 Ru2 Ru1 61.65(4) . . ?
C202 Ru2 Ru5 133.6(5) . . ?
C201 Ru2 Ru5 85.1(4) . . ?
N1 Ru2 Ru5 51.8(3) . . ?
Ru3 Ru2 Ru5 128.24(5) . . ?
Ru1 Ru2 Ru5 89.63(4) . . ?
C202 Ru2 Ru6 99.4(5) . . ?
C201 Ru2 Ru6 142.7(5) . . ?
N1 Ru2 Ru6 76.9(3) . . ?
Ru3 Ru2 Ru6 123.28(5) . . ?
Ru1 Ru2 Ru6 63.24(4) . . ?
Ru5 Ru2 Ru6 62.42(4) . . ?
C301 Ru3 C302 88.5(7) . . ?
C301 Ru3 N2 94.7(6) . . ?
C302 Ru3 N2 165.9(5) . . ?
C301 Ru3 P1 94.8(5) . . ?
C302 Ru3 P1 89.7(4) . . ?
N2 Ru3 P1 103.7(3) . . ?
C301 Ru3 Ru2 91.4(5) . . ?
C302 Ru3 Ru2 86.1(4) . . ?
N2 Ru3 Ru2 80.1(3) . . ?
P1 Ru3 Ru2 172.38(11) . . ?
C301 Ru3 Ru1 151.2(5) . . ?
C302 Ru3 Ru1 85.5(4) . . ?
N2 Ru3 Ru1 85.0(3) . . ?
P1 Ru3 Ru1 113.32(10) . . ?
Ru2 Ru3 Ru1 60.05(4) . . ?
C402 Ru4 C401 92.7(6) . . ?
C402 Ru4 C200 85.6(6) . . ?
C401 Ru4 C200 91.4(6) . . ?
C402 Ru4 C400 86.8(6) . . ?
C401 Ru4 C400 87.2(5) . . ?
C200 Ru4 C400 172.2(5) . . ?
C402 Ru4 N1 165.3(5) . . ?
C401 Ru4 N1 101.9(4) . . ?
C200 Ru4 N1 95.6(4) . . ?
C400 Ru4 N1 92.2(4) . . ?
C402 Ru4 Ru5 120.0(4) . . ?
C401 Ru4 Ru5 115.7(4) . . ?
C200 Ru4 Ru5 139.7(4) . . ?
C400 Ru4 Ru5 47.0(4) . . ?
N1 Ru4 Ru5 51.7(3) . . ?
C402 Ru4 Ru1 125.7(4) . . ?
C401 Ru4 Ru1 114.1(4) . . ?
C200 Ru4 Ru1 49.7(4) . . ?
C400 Ru4 Ru1 137.5(4) . . ?
N1 Ru4 Ru1 49.1(2) . . ?
Ru5 Ru4 Ru1 90.75(4) . . ?
C402 Ru4 Ru6 90.1(4) . . ?
C401 Ru4 Ru6 177.1(4) . . ?
C200 Ru4 Ru6 88.2(4) . . ?
C400 Ru4 Ru6 93.6(4) . . ?
N1 Ru4 Ru6 75.3(2) . . ?
Ru5 Ru4 Ru6 63.23(4) . . ?
Ru1 Ru4 Ru6 63.64(4) . . ?
C501 Ru5 C502 86.9(6) . . ?
C501 Ru5 C400 98.2(6) . . ?
C502 Ru5 C400 90.6(5) . . ?
C501 Ru5 N1 99.7(5) . . ?
C502 Ru5 N1 168.5(5) . . ?
C400 Ru5 N1 97.7(5) . . ?
C501 Ru5 Ru4 125.9(5) . . ?
C502 Ru5 Ru4 129.1(4) . . ?
C400 Ru5 Ru4 51.4(4) . . ?
N1 Ru5 Ru4 53.6(2) . . ?
C501 Ru5 Ru2 106.4(5) . . ?
C502 Ru5 Ru2 120.1(4) . . ?
C400 Ru5 Ru2 141.0(4) . . ?
N1 Ru5 Ru2 49.1(2) . . ?
Ru4 Ru5 Ru2 89.57(4) . . ?
C501 Ru5 Ru6 166.6(5) . . ?
C502 Ru5 Ru6 96.9(4) . . ?
C400 Ru5 Ru6 94.6(4) . . ?
N1 Ru5 Ru6 74.6(3) . . ?
Ru4 Ru5 Ru6 60.58(4) . . ?
Ru2 Ru5 Ru6 60.62(4) . . ?
C501 Ru5 H100 125(3) . . ?
C502 Ru5 H100 79(3) . . ?
C400 Ru5 H100 134(3) . . ?
N1 Ru5 H100 90(3) . . ?
Ru4 Ru5 H100 103(3) . . ?
Ru2 Ru5 H100 46(3) . . ?
Ru6 Ru5 H100 44(3) . . ?
C602 Ru6 C601 91.6(7) . . ?
C602 Ru6 C603 94.9(6) . . ?
C601 Ru6 C603 93.8(6) . . ?
C602 Ru6 Ru4 86.8(4) . . ?
C601 Ru6 Ru4 89.0(5) . . ?
C603 Ru6 Ru4 176.6(5) . . ?
C602 Ru6 Ru2 132.6(5) . . ?
C601 Ru6 Ru2 134.8(5) . . ?
C603 Ru6 Ru2 91.8(4) . . ?
Ru4 Ru6 Ru2 84.89(4) . . ?
C602 Ru6 Ru5 79.9(5) . . ?
C601 Ru6 Ru5 144.4(5) . . ?
C603 Ru6 Ru5 121.2(5) . . ?
Ru4 Ru6 Ru5 56.20(4) . . ?
Ru2 Ru6 Ru5 56.96(4) . . ?
C602 Ru6 Ru1 142.7(4) . . ?
C601 Ru6 Ru1 83.6(5) . . ?
C603 Ru6 Ru1 122.3(4) . . ?
Ru4 Ru6 Ru1 56.20(3) . . ?
Ru2 Ru6 Ru1 56.20(4) . . ?
Ru5 Ru6 Ru1 82.79(4) . . ?

loop_
_geom_bond_atom_site_label_1
_geom_bond_atom_site_label_2
_geom_bond_distance
_geom_bond_site_symmetry_2
_geom_bond_publ_flag
C1 C2 1.391(17) . ?
C1 N2 1.395(14) . ?
C1 N1 1.404(15) . ?
C2 C3 1.39(2) . ?
C2 H2 0.9300 . ?
C3 C4 1.421(19) . ?
C3 H3 0.9300 . ?
C4 C5 1.36(2) . ?
C4 H4 0.9300 . ?
C5 N2 1.352(18) . ?
C5 C6 1.514(18) . ?
C6 H6A 0.9600 . ?
C6 H6B 0.9600 . ?
C6 H6C 0.9600 . ?
C21 C26 1.374(19) . ?
C21 C22 1.410(19) . ?
C21 P1 1.805(14) . ?
C22 C23 1.419(19) . ?
C22 H22 0.9300 . ?
C23 C24 1.39(2) . ?
C23 H23 0.9300 . ?
C24 C25 1.32(2) . ?
C24 H24 0.9300 . ?
C25 C26 1.334(19) . ?
C25 H25 0.9300 . ?
C26 H26 0.9300 . ?
C31 C32 1.417(18) . ?
C31 C36 1.47(2) . ?
C31 P1 1.783(15) . ?
C32 C33 1.40(2) . ?
C32 H32 0.9300 . ?
C33 C34 1.37(2) . ?
C33 H33 0.9300 . ?
C34 C35 1.37(3) . ?
C34 H34 0.9300 . ?
C35 C36 1.40(2) . ?
C35 H35 0.9300 . ?
C36 H36 0.9300 . ?
C41 C46 1.37(2) . ?
C41 C42 1.42(2) . ?
C41 P1 1.850(16) . ?
C42 C43 1.41(2) . ?
C42 H42 0.9300 . ?
C43 C44 1.39(2) . ?
C43 H43 0.9300 . ?
C44 C45 1.35(2) . ?
C44 H44 0.9300 . ?
C45 C46 1.35(2) . ?
C45 H45 0.9300 . ?
C46 H46 0.9300 . ?
C101 O101 1.146(16) . ?
C101 Ru1 1.883(18) . ?
C102 O102 1.167(14) . ?
C102 Ru1 1.849(15) . ?
C200 O200 1.125(16) . ?
C200 Ru4 2.099(17) . ?
C200 Ru1 2.121(14) . ?
C201 O201 1.150(16) . ?
C201 Ru2 1.852(17) . ?
C202 O202 1.216(15) . ?
C202 Ru2 1.811(14) . ?
C301 O301 1.144(14) . ?
C301 Ru3 1.812(15) . ?
C302 O302 1.146(14) . ?
C302 Ru3 1.825(15) . ?
C400 O400 1.140(14) . ?
C400 Ru5 2.023(14) . ?
C400 Ru4 2.163(15) . ?
C401 O401 1.136(14) . ?
C401 Ru4 1.913(15) . ?
C402 O402 1.130(13) . ?
C402 Ru4 1.823(13) . ?
C501 O501 1.154(16) . ?
C501 Ru5 1.866(18) . ?
C502 O502 1.115(15) . ?
C502 Ru5 1.917(17) . ?
C601 O601 1.126(16) . ?
C601 Ru6 1.885(17) . ?
C602 O602 1.146(14) . ?
C602 Ru6 1.843(14) . ?
C603 O603 1.150(15) . ?
C603 Ru6 1.907(16) . ?
N1 Ru1 2.134(10) . ?
N1 Ru2 2.142(10) . ?
N1 Ru5 2.229(10) . ?
N1 Ru4 2.285(9) . ?
N2 Ru3 2.197(11) . ?
P1 Ru3 2.446(4) . ?
Ru1 Ru4 2.7502(14) . ?
Ru1 Ru2 2.7596(15) . ?
Ru1 Ru3 2.8031(14) . ?
Ru1 Ru6 2.9653(15) . ?
Ru1 H200 1.9056 . ?
Ru2 Ru3 2.7099(16) . ?
Ru2 Ru5 2.7828(14) . ?
Ru2 Ru6 2.8925(15) . ?
Ru2 H100 1.99(9) . ?
Ru2 H200 1.9006 . ?
Ru4 Ru5 2.7385(16) . ?
Ru4 Ru6 2.8705(15) . ?
Ru5 Ru6 2.9423(16) . ?
Ru5 H100 1.83(10) . ?
Ru6 H100 2.07(10) . ?
Ru6 H200 1.7380 . ?

loop_
_geom_torsion_atom_site_label_1
_geom_torsion_atom_site_label_2
_geom_torsion_atom_site_label_3
_geom_torsion_atom_site_label_4
_geom_torsion
_geom_torsion_site_symmetry_1
_geom_torsion_site_symmetry_2
_geom_torsion_site_symmetry_3
_geom_torsion_site_symmetry_4
_geom_torsion_publ_flag
N2 C1 C2 C3 5(2) . . . . ?
N1 C1 C2 C3 -171.6(13) . . . . ?
C1 C2 C3 C4 2(2) . . . . ?
C2 C3 C4 C5 -4(3) . . . . ?
C3 C4 C5 N2 -1(3) . . . . ?
C3 C4 C5 C6 174.4(15) . . . . ?
C26 C21 C22 C23 -4(2) . . . . ?
P1 C21 C22 C23 177.6(13) . . . . ?
C21 C22 C23 C24 7(3) . . . . ?
C22 C23 C24 C25 -8(3) . . . . ?
C23 C24 C25 C26 7(3) . . . . ?
C24 C25 C26 C21 -5(3) . . . . ?
C22 C21 C26 C25 3(3) . . . . ?
P1 C21 C26 C25 -178.8(15) . . . . ?
C36 C31 C32 C33 5(3) . . . . ?
P1 C31 C32 C33 -177.5(15) . . . . ?
C31 C32 C33 C34 -11(3) . . . . ?
C32 C33 C34 C35 9(4) . . . . ?
C33 C34 C35 C36 -3(4) . . . . ?
C34 C35 C36 C31 -2(4) . . . . ?
C32 C31 C36 C35 0(3) . . . . ?
P1 C31 C36 C35 -176.5(17) . . . . ?
C46 C41 C42 C43 1(2) . . . . ?
P1 C41 C42 C43 -178.9(11) . . . . ?
C41 C42 C43 C44 0(2) . . . . ?
C42 C43 C44 C45 0(3) . . . . ?
C43 C44 C45 C46 0(3) . . . . ?
C44 C45 C46 C41 2(3) . . . . ?
C42 C41 C46 C45 -2(2) . . . . ?
P1 C41 C46 C45 178.2(11) . . . . ?
C2 C1 N1 Ru1 -125.7(11) . . . . ?
N2 C1 N1 Ru1 57.9(12) . . . . ?
C2 C1 N1 Ru2 141.7(10) . . . . ?
N2 C1 N1 Ru2 -34.7(13) . . . . ?
C2 C1 N1 Ru5 51.6(14) . . . . ?
N2 C1 N1 Ru5 -124.8(9) . . . . ?
C2 C1 N1 Ru4 -35.2(15) . . . . ?
N2 C1 N1 Ru4 148.4(8) . . . . ?
C4 C5 N2 C1 8(2) . . . . ?
C6 C5 N2 C1 -167.3(13) . . . . ?
C4 C5 N2 Ru3 -169.1(13) . . . . ?
C6 C5 N2 Ru3 16(2) . . . . ?
C2 C1 N2 C5 -9.6(18) . . . . ?
N1 C1 N2 C5 167.0(12) . . . . ?
C2 C1 N2 Ru3 167.9(9) . . . . ?
N1 C1 N2 Ru3 -15.5(13) . . . . ?
C32 C31 P1 C21 171.2(13) . . . . ?
C36 C31 P1 C21 -12.0(16) . . . . ?
C32 C31 P1 C41 -83.5(14) . . . . ?
C36 C31 P1 C41 93.3(14) . . . . ?
C32 C31 P1 Ru3 46.1(15) . . . . ?
C36 C31 P1 Ru3 -137.1(12) . . . . ?
C26 C21 P1 C31 120.8(15) . . . . ?
C22 C21 P1 C31 -61.4(13) . . . . ?
C26 C21 P1 C41 13.0(16) . . . . ?
C22 C21 P1 C41 -169.2(12) . . . . ?
C26 C21 P1 Ru3 -108.6(15) . . . . ?
C22 C21 P1 Ru3 69.2(12) . . . . ?
C46 C41 P1 C31 174.7(12) . . . . ?
C42 C41 P1 C31 -4.9(12) . . . . ?
C46 C41 P1 C21 -76.2(13) . . . . ?
C42 C41 P1 C21 104.2(12) . . . . ?
C46 C41 P1 Ru3 42.3(13) . . . . ?
C42 C41 P1 Ru3 -137.3(10) . . . . ?
O200 C200 Ru1 C102 31(2) . . . . ?
Ru4 C200 Ru1 C102 -150.5(6) . . . . ?
O200 C200 Ru1 C101 -59(2) . . . . ?
Ru4 C200 Ru1 C101 119.3(6) . . . . ?
O200 C200 Ru1 N1 -158(2) . . . . ?
Ru4 C200 Ru1 N1 20.5(5) . . . . ?
O200 C200 Ru1 Ru4 -178(2) . . . . ?
O200 C200 Ru1 Ru2 163.5(16) . . . . ?
Ru4 C200 Ru1 Ru2 -18.4(8) . . . . ?
O200 C200 Ru1 Ru3 -80(2) . . . . ?
Ru4 C200 Ru1 Ru3 98.3(9) . . . . ?
O200 C200 Ru1 Ru6 128(2) . . . . ?
Ru4 C200 Ru1 Ru6 -53.8(3) . . . . ?
C1 N1 Ru1 C102 -129(2) . . . . ?
Ru2 N1 Ru1 C102 -15(2) . . . . ?
Ru5 N1 Ru1 C102 54(2) . . . . ?
Ru4 N1 Ru1 C102 113(2) . . . . ?
C1 N1 Ru1 C101 12.1(9) . . . . ?
Ru2 N1 Ru1 C101 126.9(4) . . . . ?
Ru5 N1 Ru1 C101 -164.8(6) . . . . ?
Ru4 N1 Ru1 C101 -105.9(4) . . . . ?
C1 N1 Ru1 C200 98.9(9) . . . . ?
Ru2 N1 Ru1 C200 -146.3(5) . . . . ?
Ru5 N1 Ru1 C200 -77.9(7) . . . . ?
Ru4 N1 Ru1 C200 -19.0(5) . . . . ?
C1 N1 Ru1 Ru4 118.0(9) . . . . ?
Ru2 N1 Ru1 Ru4 -127.2(4) . . . . ?
Ru5 N1 Ru1 Ru4 -58.9(4) . . . . ?
C1 N1 Ru1 Ru2 -114.8(8) . . . . ?
Ru5 N1 Ru1 Ru2 68.3(5) . . . . ?
Ru4 N1 Ru1 Ru2 127.2(4) . . . . ?
C1 N1 Ru1 Ru3 -54.7(7) . . . . ?
Ru2 N1 Ru1 Ru3 60.10(19) . . . . ?
Ru5 N1 Ru1 Ru3 128.4(5) . . . . ?
Ru4 N1 Ru1 Ru3 -172.7(3) . . . . ?
C1 N1 Ru1 Ru6 -178.5(8) . . . . ?
Ru2 N1 Ru1 Ru6 -63.7(2) . . . . ?
Ru5 N1 Ru1 Ru6 4.6(4) . . . . ?
Ru4 N1 Ru1 Ru6 63.55(17) . . . . ?
C1 N1 Ru2 C201 -36.0(9) . . . . ?
Ru1 N1 Ru2 C201 -151.7(5) . . . . ?
Ru5 N1 Ru2 C201 77.3(5) . . . . ?
Ru4 N1 Ru2 C201 140.8(7) . . . . ?
C1 N1 Ru2 Ru3 52.9(8) . . . . ?
Ru1 N1 Ru2 Ru3 -62.82(19) . . . . ?
Ru5 N1 Ru2 Ru3 166.2(3) . . . . ?
Ru4 N1 Ru2 Ru3 -130.3(5) . . . . ?
C1 N1 Ru2 Ru1 115.7(9) . . . . ?
Ru5 N1 Ru2 Ru1 -131.0(4) . . . . ?
Ru4 N1 Ru2 Ru1 -67.5(4) . . . . ?
C1 N1 Ru2 Ru5 -113.3(9) . . . . ?
Ru1 N1 Ru2 Ru5 131.0(4) . . . . ?
Ru4 N1 Ru2 Ru5 63.5(4) . . . . ?
C1 N1 Ru2 Ru6 -178.4(8) . . . . ?
Ru1 N1 Ru2 Ru6 65.9(2) . . . . ?
Ru5 N1 Ru2 Ru6 -65.09(19) . . . . ?
Ru4 N1 Ru2 Ru6 -1.6(4) . . . . ?
C102 Ru1 Ru2 C202 -3.4(7) . . . . ?
C101 Ru1 Ru2 C202 108.0(7) . . . . ?
C200 Ru1 Ru2 C202 -126.1(8) . . . . ?
N1 Ru1 Ru2 C202 -179.9(6) . . . . ?
Ru4 Ru1 Ru2 C202 -139.8(5) . . . . ?
Ru3 Ru1 Ru2 C202 81.5(5) . . . . ?
Ru6 Ru1 Ru2 C202 -84.6(5) . . . . ?
C102 Ru1 Ru2 C201 -137.8(8) . . . . ?
C101 Ru1 Ru2 C201 -26.4(8) . . . . ?
C200 Ru1 Ru2 C201 99.5(9) . . . . ?
N1 Ru1 Ru2 C201 45.7(7) . . . . ?
Ru4 Ru1 Ru2 C201 85.8(6) . . . . ?
Ru3 Ru1 Ru2 C201 -52.9(6) . . . . ?
Ru6 Ru1 Ru2 C201 141.1(6) . . . . ?
C102 Ru1 Ru2 N1 176.6(6) . . . . ?
C101 Ru1 Ru2 N1 -72.0(6) . . . . ?
C200 Ru1 Ru2 N1 53.9(7) . . . . ?
Ru4 Ru1 Ru2 N1 40.1(3) . . . . ?
Ru3 Ru1 Ru2 N1 -98.6(3) . . . . ?
Ru6 Ru1 Ru2 N1 95.4(3) . . . . ?
C102 Ru1 Ru2 Ru3 -84.9(5) . . . . ?
C101 Ru1 Ru2 Ru3 26.5(5) . . . . ?
C200 Ru1 Ru2 Ru3 152.4(6) . . . . ?
N1 Ru1 Ru2 Ru3 98.6(3) . . . . ?
Ru4 Ru1 Ru2 Ru3 138.68(5) . . . . ?
Ru6 Ru1 Ru2 Ru3 -166.03(5) . . . . ?
C102 Ru1 Ru2 Ru5 140.2(5) . . . . ?
C101 Ru1 Ru2 Ru5 -108.4(5) . . . . ?
C200 Ru1 Ru2 Ru5 17.4(6) . . . . ?
N1 Ru1 Ru2 Ru5 -36.4(3) . . . . ?
Ru4 Ru1 Ru2 Ru5 3.70(5) . . . . ?
Ru3 Ru1 Ru2 Ru5 -134.98(5) . . . . ?
Ru6 Ru1 Ru2 Ru5 58.98(4) . . . . ?
C102 Ru1 Ru2 Ru6 81.2(5) . . . . ?
C101 Ru1 Ru2 Ru6 -167.4(5) . . . . ?
C200 Ru1 Ru2 Ru6 -41.5(6) . . . . ?
N1 Ru1 Ru2 Ru6 -95.4(3) . . . . ?
Ru4 Ru1 Ru2 Ru6 -55.28(4) . . . . ?
Ru3 Ru1 Ru2 Ru6 166.03(5) . . . . ?
C5 N2 Ru3 C301 -49.6(14) . . . . ?
C1 N2 Ru3 C301 133.2(10) . . . . ?
C5 N2 Ru3 C302 -153(2) . . . . ?
C1 N2 Ru3 C302 30(3) . . . . ?
C5 N2 Ru3 P1 46.5(13) . . . . ?
C1 N2 Ru3 P1 -130.7(8) . . . . ?
C5 N2 Ru3 Ru2 -140.3(13) . . . . ?
C1 N2 Ru3 Ru2 42.5(8) . . . . ?
C5 N2 Ru3 Ru1 159.3(13) . . . . ?
C1 N2 Ru3 Ru1 -17.9(8) . . . . ?
C31 P1 Ru3 C301 87.7(8) . . . . ?
C21 P1 Ru3 C301 -35.0(8) . . . . ?
C41 P1 Ru3 C301 -147.7(8) . . . . ?
C31 P1 Ru3 C302 176.2(7) . . . . ?
C21 P1 Ru3 C302 53.5(7) . . . . ?
C41 P1 Ru3 C302 -59.2(7) . . . . ?
C31 P1 Ru3 N2 -8.3(6) . . . . ?
C21 P1 Ru3 N2 -131.0(7) . . . . ?
C41 P1 Ru3 N2 116.2(7) . . . . ?
C31 P1 Ru3 Ru1 -98.8(6) . . . . ?
C21 P1 Ru3 Ru1 138.5(6) . . . . ?
C41 P1 Ru3 Ru1 25.8(6) . . . . ?
C202 Ru2 Ru3 C301 53.9(7) . . . . ?
C201 Ru2 Ru3 C301 -36.0(7) . . . . ?
N1 Ru2 Ru3 C301 -134.1(6) . . . . ?
Ru1 Ru2 Ru3 C301 175.5(5) . . . . ?
Ru5 Ru2 Ru3 C301 -120.3(5) . . . . ?
Ru6 Ru2 Ru3 C301 160.6(5) . . . . ?
C202 Ru2 Ru3 C302 -34.5(6) . . . . ?
C201 Ru2 Ru3 C302 -124.4(6) . . . . ?
N1 Ru2 Ru3 C302 137.5(5) . . . . ?
Ru1 Ru2 Ru3 C302 87.1(4) . . . . ?
Ru5 Ru2 Ru3 C302 151.3(4) . . . . ?
Ru6 Ru2 Ru3 C302 72.2(4) . . . . ?
C202 Ru2 Ru3 N2 148.5(6) . . . . ?
C201 Ru2 Ru3 N2 58.5(5) . . . . ?
N1 Ru2 Ru3 N2 -39.5(4) . . . . ?
Ru1 Ru2 Ru3 N2 -89.9(3) . . . . ?
Ru5 Ru2 Ru3 N2 -25.7(3) . . . . ?
Ru6 Ru2 Ru3 N2 -104.9(3) . . . . ?
C202 Ru2 Ru3 Ru1 -121.6(5) . . . . ?
C201 Ru2 Ru3 Ru1 148.5(4) . . . . ?
N1 Ru2 Ru3 Ru1 50.4(3) . . . . ?
Ru5 Ru2 Ru3 Ru1 64.24(6) . . . . ?
Ru6 Ru2 Ru3 Ru1 -14.94(5) . . . . ?
C102 Ru1 Ru3 C301 107.5(11) . . . . ?
C101 Ru1 Ru3 C301 -166.2(11) . . . . ?
C200 Ru1 Ru3 C301 -143.9(14) . . . . ?
N1 Ru1 Ru3 C301 -60.6(11) . . . . ?
Ru4 Ru1 Ru3 C301 -68.3(10) . . . . ?
Ru2 Ru1 Ru3 C301 -9.3(10) . . . . ?
Ru6 Ru1 Ru3 C301 4.4(10) . . . . ?
C102 Ru1 Ru3 C302 28.8(6) . . . . ?
C101 Ru1 Ru3 C302 115.1(6) . . . . ?
C200 Ru1 Ru3 C302 137.4(11) . . . . ?
N1 Ru1 Ru3 C302 -139.3(5) . . . . ?
Ru4 Ru1 Ru3 C302 -147.0(4) . . . . ?
Ru2 Ru1 Ru3 C302 -88.1(4) . . . . ?
Ru6 Ru1 Ru3 C302 -74.4(4) . . . . ?
C102 Ru1 Ru3 N2 -161.7(5) . . . . ?
C101 Ru1 Ru3 N2 -75.4(5) . . . . ?
C200 Ru1 Ru3 N2 -53.2(10) . . . . ?
N1 Ru1 Ru3 N2 30.2(4) . . . . ?
Ru4 Ru1 Ru3 N2 22.5(3) . . . . ?
Ru2 Ru1 Ru3 N2 81.4(3) . . . . ?
Ru6 Ru1 Ru3 N2 95.1(3) . . . . ?
C102 Ru1 Ru3 P1 -58.9(4) . . . . ?
C101 Ru1 Ru3 P1 27.4(5) . . . . ?
C200 Ru1 Ru3 P1 49.6(10) . . . . ?
N1 Ru1 Ru3 P1 132.9(3) . . . . ?
Ru4 Ru1 Ru3 P1 125.24(12) . . . . ?
Ru2 Ru1 Ru3 P1 -175.81(12) . . . . ?
Ru6 Ru1 Ru3 P1 -162.10(11) . . . . ?
C102 Ru1 Ru3 Ru2 116.9(4) . . . . ?
C101 Ru1 Ru3 Ru2 -156.8(5) . . . . ?
C200 Ru1 Ru3 Ru2 -134.6(10) . . . . ?
N1 Ru1 Ru3 Ru2 -51.2(3) . . . . ?
Ru4 Ru1 Ru3 Ru2 -58.95(7) . . . . ?
Ru6 Ru1 Ru3 Ru2 13.70(5) . . . . ?
O200 C200 Ru4 C402 -36(2) . . . . ?
Ru1 C200 Ru4 C402 146.5(6) . . . . ?
O200 C200 Ru4 C401 57(2) . . . . ?
Ru1 C200 Ru4 C401 -120.9(5) . . . . ?
O200 C200 Ru4 N1 159(2) . . . . ?
Ru1 C200 Ru4 N1 -18.9(5) . . . . ?
O200 C200 Ru4 Ru5 -168.8(19) . . . . ?
Ru1 C200 Ru4 Ru5 13.3(8) . . . . ?
O200 C200 Ru4 Ru1 178(3) . . . . ?
O200 C200 Ru4 Ru6 -126(2) . . . . ?
Ru1 C200 Ru4 Ru6 56.2(3) . . . . ?
O400 C400 Ru4 C402 40.8(17) . . . . ?
Ru5 C400 Ru4 C402 -137.4(6) . . . . ?
O400 C400 Ru4 C401 -52.1(17) . . . . ?
Ru5 C400 Ru4 C401 129.7(5) . . . . ?
O400 C400 Ru4 N1 -153.8(17) . . . . ?
Ru5 C400 Ru4 N1 28.0(4) . . . . ?
O400 C400 Ru4 Ru5 178(2) . . . . ?
O400 C400 Ru4 Ru1 -175.5(13) . . . . ?
Ru5 C400 Ru4 Ru1 6.3(7) . . . . ?
O400 C400 Ru4 Ru6 130.7(17) . . . . ?
Ru5 C400 Ru4 Ru6 -47.5(4) . . . . ?
C1 N1 Ru4 C402 170.9(18) . . . . ?
Ru1 N1 Ru4 C402 -75(2) . . . . ?
Ru2 N1 Ru4 C402 -6(2) . . . . ?
Ru5 N1 Ru4 C402 60(2) . . . . ?
C1 N1 Ru4 C401 -2.5(10) . . . . ?
Ru1 N1 Ru4 C401 111.7(5) . . . . ?
Ru2 N1 Ru4 C401 -179.1(6) . . . . ?
Ru5 N1 Ru4 C401 -113.4(4) . . . . ?
C1 N1 Ru4 C200 -95.1(9) . . . . ?
Ru1 N1 Ru4 C200 19.0(5) . . . . ?
Ru2 N1 Ru4 C200 88.3(6) . . . . ?
Ru5 N1 Ru4 C200 154.0(5) . . . . ?
C1 N1 Ru4 C400 85.1(9) . . . . ?
Ru1 N1 Ru4 C400 -160.8(4) . . . . ?
Ru2 N1 Ru4 C400 -91.6(6) . . . . ?
Ru5 N1 Ru4 C400 -25.9(4) . . . . ?
C1 N1 Ru4 Ru5 111.0(9) . . . . ?
Ru1 N1 Ru4 Ru5 -134.9(4) . . . . ?
Ru2 N1 Ru4 Ru5 -65.7(4) . . . . ?
C1 N1 Ru4 Ru1 -114.1(9) . . . . ?
Ru2 N1 Ru4 Ru1 69.2(4) . . . . ?
Ru5 N1 Ru4 Ru1 134.9(4) . . . . ?
C1 N1 Ru4 Ru6 178.2(9) . . . . ?
Ru1 N1 Ru4 Ru6 -67.6(2) . . . . ?
Ru2 N1 Ru4 Ru6 1.6(4) . . . . ?
Ru5 N1 Ru4 Ru6 67.26(18) . . . . ?
C102 Ru1 Ru4 C402 -2.9(8) . . . . ?
C101 Ru1 Ru4 C402 -109.1(7) . . . . ?
C200 Ru1 Ru4 C402 -42.7(8) . . . . ?
N1 Ru1 Ru4 C402 162.5(6) . . . . ?
Ru2 Ru1 Ru4 C402 124.9(5) . . . . ?
Ru3 Ru1 Ru4 C402 171.7(5) . . . . ?
Ru6 Ru1 Ru4 C402 69.3(5) . . . . ?
C102 Ru1 Ru4 C401 109.7(7) . . . . ?
C101 Ru1 Ru4 C401 3.5(6) . . . . ?
C200 Ru1 Ru4 C401 69.9(7) . . . . ?
N1 Ru1 Ru4 C401 -84.9(5) . . . . ?
Ru2 Ru1 Ru4 C401 -122.5(4) . . . . ?
Ru3 Ru1 Ru4 C401 -75.7(4) . . . . ?
Ru6 Ru1 Ru4 C401 -178.1(4) . . . . ?
C102 Ru1 Ru4 C200 39.8(8) . . . . ?
C101 Ru1 Ru4 C200 -66.4(7) . . . . ?
N1 Ru1 Ru4 C200 -154.8(6) . . . . ?
Ru2 Ru1 Ru4 C200 167.7(5) . . . . ?
Ru3 Ru1 Ru4 C200 -145.5(6) . . . . ?
Ru6 Ru1 Ru4 C200 112.0(5) . . . . ?
C102 Ru1 Ru4 C400 -136.2(8) . . . . ?
C101 Ru1 Ru4 C400 117.6(7) . . . . ?
C200 Ru1 Ru4 C400 -176.0(8) . . . . ?
N1 Ru1 Ru4 C400 29.2(6) . . . . ?
Ru2 Ru1 Ru4 C400 -8.4(5) . . . . ?
Ru3 Ru1 Ru4 C400 38.4(5) . . . . ?
Ru6 Ru1 Ru4 C400 -64.0(5) . . . . ?
C102 Ru1 Ru4 N1 -165.4(6) . . . . ?
C101 Ru1 Ru4 N1 88.4(5) . . . . ?
C200 Ru1 Ru4 N1 154.8(6) . . . . ?
Ru2 Ru1 Ru4 N1 -37.5(3) . . . . ?
Ru3 Ru1 Ru4 N1 9.3(3) . . . . ?
Ru6 Ru1 Ru4 N1 -93.2(3) . . . . ?
C102 Ru1 Ru4 Ru5 -131.6(6) . . . . ?
C101 Ru1 Ru4 Ru5 122.2(4) . . . . ?
C200 Ru1 Ru4 Ru5 -171.4(5) . . . . ?
N1 Ru1 Ru4 Ru5 33.8(3) . . . . ?
Ru2 Ru1 Ru4 Ru5 -3.76(5) . . . . ?
Ru3 Ru1 Ru4 Ru5 43.04(7) . . . . ?
Ru6 Ru1 Ru4 Ru5 -59.39(4) . . . . ?
C102 Ru1 Ru4 Ru6 -72.2(6) . . . . ?
C101 Ru1 Ru4 Ru6 -178.4(4) . . . . ?
C200 Ru1 Ru4 Ru6 -112.0(5) . . . . ?
N1 Ru1 Ru4 Ru6 93.2(3) . . . . ?
Ru2 Ru1 Ru4 Ru6 55.63(4) . . . . ?
Ru3 Ru1 Ru4 Ru6 102.42(7) . . . . ?
O400 C400 Ru5 C501 52(2) . . . . ?
Ru4 C400 Ru5 C501 -130.0(5) . . . . ?
O400 C400 Ru5 C502 -35(2) . . . . ?
Ru4 C400 Ru5 C502 143.0(5) . . . . ?
O400 C400 Ru5 N1 153.0(19) . . . . ?
Ru4 C400 Ru5 N1 -29.0(4) . . . . ?
O400 C400 Ru5 Ru4 -178(2) . . . . ?
O400 C400 Ru5 Ru2 -178.9(15) . . . . ?
Ru4 C400 Ru5 Ru2 -0.9(8) . . . . ?
O400 C400 Ru5 Ru6 -132.0(19) . . . . ?
Ru4 C400 Ru5 Ru6 46.0(3) . . . . ?
C1 N1 Ru5 C501 10.8(9) . . . . ?
Ru1 N1 Ru5 C501 -172.3(7) . . . . ?
Ru2 N1 Ru5 C501 -103.4(5) . . . . ?
Ru4 N1 Ru5 C501 127.8(5) . . . . ?
C1 N1 Ru5 C502 135(2) . . . . ?
Ru1 N1 Ru5 C502 -48(3) . . . . ?
Ru2 N1 Ru5 C502 21(2) . . . . ?
Ru4 N1 Ru5 C502 -108(2) . . . . ?
C1 N1 Ru5 C400 -89.0(9) . . . . ?
Ru1 N1 Ru5 C400 87.9(6) . . . . ?
Ru2 N1 Ru5 C400 156.9(5) . . . . ?
Ru4 N1 Ru5 C400 28.1(5) . . . . ?
C1 N1 Ru5 Ru4 -117.1(8) . . . . ?
Ru1 N1 Ru5 Ru4 59.9(4) . . . . ?
Ru2 N1 Ru5 Ru4 128.8(4) . . . . ?
C1 N1 Ru5 Ru2 114.1(8) . . . . ?
Ru1 N1 Ru5 Ru2 -68.9(5) . . . . ?
Ru4 N1 Ru5 Ru2 -128.8(4) . . . . ?
C1 N1 Ru5 Ru6 178.4(8) . . . . ?
Ru1 N1 Ru5 Ru6 -4.7(4) . . . . ?
Ru2 N1 Ru5 Ru6 64.3(2) . . . . ?
Ru4 N1 Ru5 Ru6 -64.55(17) . . . . ?
C402 Ru4 Ru5 C501 120.7(7) . . . . ?
C401 Ru4 Ru5 C501 11.0(7) . . . . ?
C200 Ru4 Ru5 C501 -116.4(8) . . . . ?
C400 Ru4 Ru5 C501 69.4(7) . . . . ?
N1 Ru4 Ru5 C501 -74.0(6) . . . . ?
Ru1 Ru4 Ru5 C501 -106.3(6) . . . . ?
Ru6 Ru4 Ru5 C501 -166.0(6) . . . . ?
C402 Ru4 Ru5 C502 0.5(7) . . . . ?
C401 Ru4 Ru5 C502 -109.2(6) . . . . ?
C200 Ru4 Ru5 C502 123.4(8) . . . . ?
C400 Ru4 Ru5 C502 -50.8(7) . . . . ?
N1 Ru4 Ru5 C502 165.9(6) . . . . ?
Ru1 Ru4 Ru5 C502 133.5(5) . . . . ?
Ru6 Ru4 Ru5 C502 73.8(5) . . . . ?
C402 Ru4 Ru5 C400 51.3(7) . . . . ?
C401 Ru4 Ru5 C400 -58.4(6) . . . . ?
C200 Ru4 Ru5 C400 174.1(8) . . . . ?
N1 Ru4 Ru5 C400 -143.4(6) . . . . ?
Ru1 Ru4 Ru5 C400 -175.7(5) . . . . ?
Ru6 Ru4 Ru5 C400 124.5(5) . . . . ?
C402 Ru4 Ru5 N1 -165.4(6) . . . . ?
C401 Ru4 Ru5 N1 84.9(5) . . . . ?
C200 Ru4 Ru5 N1 -42.5(7) . . . . ?
C400 Ru4 Ru5 N1 143.4(6) . . . . ?
Ru1 Ru4 Ru5 N1 -32.4(3) . . . . ?
Ru6 Ru4 Ru5 N1 -92.1(3) . . . . ?
C402 Ru4 Ru5 Ru2 -129.3(5) . . . . ?
C401 Ru4 Ru5 Ru2 121.0(4) . . . . ?
C200 Ru4 Ru5 Ru2 -6.4(6) . . . . ?
C400 Ru4 Ru5 Ru2 179.5(5) . . . . ?
N1 Ru4 Ru5 Ru2 36.1(3) . . . . ?
Ru1 Ru4 Ru5 Ru2 3.73(5) . . . . ?
Ru6 Ru4 Ru5 Ru2 -56.01(4) . . . . ?
C402 Ru4 Ru5 Ru6 -73.3(5) . . . . ?
C401 Ru4 Ru5 Ru6 177.0(4) . . . . ?
C200 Ru4 Ru5 Ru6 49.6(6) . . . . ?
C400 Ru4 Ru5 Ru6 -124.5(5) . . . . ?
N1 Ru4 Ru5 Ru6 92.1(3) . . . . ?
Ru1 Ru4 Ru5 Ru6 59.74(4) . . . . ?
C202 Ru2 Ru5 C501 -100.6(8) . . . . ?
C201 Ru2 Ru5 C501 -15.5(7) . . . . ?
N1 Ru2 Ru5 C501 88.7(6) . . . . ?
Ru3 Ru2 Ru5 C501 71.4(5) . . . . ?
Ru1 Ru2 Ru5 C501 123.8(5) . . . . ?
Ru6 Ru2 Ru5 C501 -176.5(5) . . . . ?
C202 Ru2 Ru5 C502 -4.6(8) . . . . ?
C201 Ru2 Ru5 C502 80.5(7) . . . . ?
N1 Ru2 Ru5 C502 -175.3(6) . . . . ?
Ru3 Ru2 Ru5 C502 167.4(5) . . . . ?
Ru1 Ru2 Ru5 C502 -140.1(5) . . . . ?
Ru6 Ru2 Ru5 C502 -80.4(5) . . . . ?
C202 Ru2 Ru5 C400 132.5(9) . . . . ?
C201 Ru2 Ru5 C400 -142.4(8) . . . . ?
N1 Ru2 Ru5 C400 -38.2(7) . . . . ?
Ru3 Ru2 Ru5 C400 -55.5(6) . . . . ?
Ru1 Ru2 Ru5 C400 -3.0(6) . . . . ?
Ru6 Ru2 Ru5 C400 56.6(6) . . . . ?
C202 Ru2 Ru5 N1 170.7(7) . . . . ?
C201 Ru2 Ru5 N1 -104.2(6) . . . . ?
Ru3 Ru2 Ru5 N1 -17.3(3) . . . . ?
Ru1 Ru2 Ru5 N1 35.1(3) . . . . ?
Ru6 Ru2 Ru5 N1 94.8(3) . . . . ?
C202 Ru2 Ru5 Ru4 131.8(7) . . . . ?
C201 Ru2 Ru5 Ru4 -143.0(5) . . . . ?
N1 Ru2 Ru5 Ru4 -38.8(3) . . . . ?
Ru3 Ru2 Ru5 Ru4 -56.15(7) . . . . ?
Ru1 Ru2 Ru5 Ru4 -3.72(5) . . . . ?
Ru6 Ru2 Ru5 Ru4 55.97(4) . . . . ?
C202 Ru2 Ru5 Ru6 75.9(7) . . . . ?
C201 Ru2 Ru5 Ru6 161.0(5) . . . . ?
N1 Ru2 Ru5 Ru6 -94.8(3) . . . . ?
Ru3 Ru2 Ru5 Ru6 -112.12(7) . . . . ?
Ru1 Ru2 Ru5 Ru6 -59.69(4) . . . . ?
C402 Ru4 Ru6 C602 43.9(7) . . . . ?
C200 Ru4 Ru6 C602 129.5(6) . . . . ?
C400 Ru4 Ru6 C602 -42.9(6) . . . . ?
N1 Ru4 Ru6 C602 -134.2(6) . . . . ?
Ru5 Ru4 Ru6 C602 -80.0(5) . . . . ?
Ru1 Ru4 Ru6 C602 174.5(5) . . . . ?
C402 Ru4 Ru6 C601 -47.7(6) . . . . ?
C200 Ru4 Ru6 C601 37.9(6) . . . . ?
C400 Ru4 Ru6 C601 -134.5(6) . . . . ?
N1 Ru4 Ru6 C601 134.2(5) . . . . ?
Ru5 Ru4 Ru6 C601 -171.6(5) . . . . ?
Ru1 Ru4 Ru6 C601 82.9(5) . . . . ?
C402 Ru4 Ru6 Ru2 177.2(4) . . . . ?
C200 Ru4 Ru6 Ru2 -97.2(4) . . . . ?
C400 Ru4 Ru6 Ru2 90.3(3) . . . . ?
N1 Ru4 Ru6 Ru2 -1.0(3) . . . . ?
Ru5 Ru4 Ru6 Ru2 53.21(4) . . . . ?
Ru1 Ru4 Ru6 Ru2 -52.24(4) . . . . ?
C402 Ru4 Ru6 Ru5 124.0(4) . . . . ?
C200 Ru4 Ru6 Ru5 -150.5(4) . . . . ?
C400 Ru4 Ru6 Ru5 37.1(3) . . . . ?
N1 Ru4 Ru6 Ru5 -54.2(3) . . . . ?
Ru1 Ru4 Ru6 Ru5 -105.45(4) . . . . ?
C402 Ru4 Ru6 Ru1 -130.6(4) . . . . ?
C200 Ru4 Ru6 Ru1 -45.0(4) . . . . ?
C400 Ru4 Ru6 Ru1 142.6(3) . . . . ?
N1 Ru4 Ru6 Ru1 51.3(3) . . . . ?
Ru5 Ru4 Ru6 Ru1 105.45(4) . . . . ?
C202 Ru2 Ru6 C602 -106.2(7) . . . . ?
C201 Ru2 Ru6 C602 -4.0(10) . . . . ?
N1 Ru2 Ru6 C602 82.0(6) . . . . ?
Ru3 Ru2 Ru6 C602 147.9(6) . . . . ?
Ru1 Ru2 Ru6 C602 133.2(6) . . . . ?
Ru5 Ru2 Ru6 C602 28.4(6) . . . . ?
C202 Ru2 Ru6 C601 89.3(8) . . . . ?
C201 Ru2 Ru6 C601 -168.5(10) . . . . ?
N1 Ru2 Ru6 C601 -82.5(7) . . . . ?
Ru3 Ru2 Ru6 C601 -16.6(6) . . . . ?
Ru1 Ru2 Ru6 C601 -31.3(6) . . . . ?
Ru5 Ru2 Ru6 C601 -136.1(6) . . . . ?
C202 Ru2 Ru6 C603 -7.9(7) . . . . ?
C201 Ru2 Ru6 C603 94.4(9) . . . . ?
N1 Ru2 Ru6 C603 -179.7(5) . . . . ?
Ru3 Ru2 Ru6 C603 -113.7(4) . . . . ?
Ru1 Ru2 Ru6 C603 -128.5(4) . . . . ?
Ru5 Ru2 Ru6 C603 126.8(4) . . . . ?
C202 Ru2 Ru6 Ru4 172.8(5) . . . . ?
C201 Ru2 Ru6 Ru4 -84.9(8) . . . . ?
N1 Ru2 Ru6 Ru4 1.0(3) . . . . ?
Ru3 Ru2 Ru6 Ru4 66.96(6) . . . . ?
Ru1 Ru2 Ru6 Ru4 52.25(4) . . . . ?
Ru5 Ru2 Ru6 Ru4 -52.54(4) . . . . ?
C202 Ru2 Ru6 Ru5 -134.6(5) . . . . ?
C201 Ru2 Ru6 Ru5 -32.4(8) . . . . ?
N1 Ru2 Ru6 Ru5 53.6(3) . . . . ?
Ru3 Ru2 Ru6 Ru5 119.51(6) . . . . ?
Ru1 Ru2 Ru6 Ru5 104.79(5) . . . . ?
C202 Ru2 Ru6 Ru1 120.6(5) . . . . ?
C201 Ru2 Ru6 Ru1 -137.2(8) . . . . ?
N1 Ru2 Ru6 Ru1 -51.2(3) . . . . ?
Ru3 Ru2 Ru6 Ru1 14.72(5) . . . . ?
Ru5 Ru2 Ru6 Ru1 -104.79(5) . . . . ?
C501 Ru5 Ru6 C602 -145(2) . . . . ?
C502 Ru5 Ru6 C602 -38.4(6) . . . . ?
C400 Ru5 Ru6 C602 52.7(6) . . . . ?
N1 Ru5 Ru6 C602 149.4(5) . . . . ?
Ru4 Ru5 Ru6 C602 92.9(5) . . . . ?
Ru2 Ru5 Ru6 C602 -159.2(5) . . . . ?
C501 Ru5 Ru6 C601 137(2) . . . . ?
C502 Ru5 Ru6 C601 -116.9(9) . . . . ?
C400 Ru5 Ru6 C601 -25.8(9) . . . . ?
N1 Ru5 Ru6 C601 71.0(8) . . . . ?
Ru4 Ru5 Ru6 C601 14.4(8) . . . . ?
Ru2 Ru5 Ru6 C601 122.4(8) . . . . ?
C501 Ru5 Ru6 C603 -55(2) . . . . ?
C502 Ru5 Ru6 C603 51.3(6) . . . . ?
C400 Ru5 Ru6 C603 142.4(6) . . . . ?
N1 Ru5 Ru6 C603 -120.9(5) . . . . ?
Ru4 Ru5 Ru6 C603 -177.4(5) . . . . ?
Ru2 Ru5 Ru6 C603 -69.5(5) . . . . ?
C501 Ru5 Ru6 Ru4 123(2) . . . . ?
C502 Ru5 Ru6 Ru4 -131.3(4) . . . . ?
C400 Ru5 Ru6 Ru4 -40.2(4) . . . . ?
N1 Ru5 Ru6 Ru4 56.5(2) . . . . ?
Ru2 Ru5 Ru6 Ru4 107.92(5) . . . . ?
C501 Ru5 Ru6 Ru2 15(2) . . . . ?
C502 Ru5 Ru6 Ru2 120.7(4) . . . . ?
C400 Ru5 Ru6 Ru2 -148.2(4) . . . . ?
N1 Ru5 Ru6 Ru2 -51.4(2) . . . . ?
Ru4 Ru5 Ru6 Ru2 -107.92(5) . . . . ?
C501 Ru5 Ru6 Ru1 69(2) . . . . ?
C502 Ru5 Ru6 Ru1 174.8(4) . . . . ?
C400 Ru5 Ru6 Ru1 -94.1(4) . . . . ?
N1 Ru5 Ru6 Ru1 2.7(2) . . . . ?
Ru4 Ru5 Ru6 Ru1 -53.84(4) . . . . ?
Ru2 Ru5 Ru6 Ru1 54.08(4) . . . . ?
C102 Ru1 Ru6 C602 123.5(9) . . . . ?
C101 Ru1 Ru6 C602 -1(2) . . . . ?
C200 Ru1 Ru6 C602 35.5(9) . . . . ?
N1 Ru1 Ru6 C602 -65.7(8) . . . . ?
Ru4 Ru1 Ru6 C602 -9.0(8) . . . . ?
Ru2 Ru1 Ru6 C602 -117.7(8) . . . . ?
Ru3 Ru1 Ru6 C602 -131.0(8) . . . . ?
C102 Ru1 Ru6 C601 39.4(6) . . . . ?
C101 Ru1 Ru6 C601 -86(2) . . . . ?
C200 Ru1 Ru6 C601 -48.6(6) . . . . ?
N1 Ru1 Ru6 C601 -149.8(5) . . . . ?
Ru4 Ru1 Ru6 C601 -93.2(5) . . . . ?
Ru2 Ru1 Ru6 C601 158.2(5) . . . . ?
Ru3 Ru1 Ru6 C601 144.8(5) . . . . ?
C102 Ru1 Ru6 C603 -51.0(7) . . . . ?
C101 Ru1 Ru6 C603 -176(2) . . . . ?
C200 Ru1 Ru6 C603 -139.0(7) . . . . ?
N1 Ru1 Ru6 C603 119.8(6) . . . . ?
Ru4 Ru1 Ru6 C603 176.4(5) . . . . ?
Ru2 Ru1 Ru6 C603 67.8(5) . . . . ?
Ru3 Ru1 Ru6 C603 54.4(5) . . . . ?
C102 Ru1 Ru6 Ru4 132.6(4) . . . . ?
C101 Ru1 Ru6 Ru4 8(2) . . . . ?
C200 Ru1 Ru6 Ru4 44.6(4) . . . . ?
N1 Ru1 Ru6 Ru4 -56.6(3) . . . . ?
Ru2 Ru1 Ru6 Ru4 -108.62(5) . . . . ?
Ru3 Ru1 Ru6 Ru4 -122.00(6) . . . . ?
C102 Ru1 Ru6 Ru2 -118.8(4) . . . . ?
C101 Ru1 Ru6 Ru2 116(2) . . . . ?
C200 Ru1 Ru6 Ru2 153.2(4) . . . . ?
N1 Ru1 Ru6 Ru2 52.0(3) . . . . ?
Ru4 Ru1 Ru6 Ru2 108.62(5) . . . . ?
Ru3 Ru1 Ru6 Ru2 -13.38(5) . . . . ?
C102 Ru1 Ru6 Ru5 -173.6(4) . . . . ?
C101 Ru1 Ru6 Ru5 61(2) . . . . ?
C200 Ru1 Ru6 Ru5 98.4(4) . . . . ?
N1 Ru1 Ru6 Ru5 -2.8(3) . . . . ?
Ru4 Ru1 Ru6 Ru5 53.83(4) . . . . ?
Ru2 Ru1 Ru6 Ru5 -54.79(4) . . . . ?
Ru3 Ru1 Ru6 Ru5 -68.16(5) . . . . ?
